data_2220582
loop_
_publ_author_name
'Murugavel, S.'
'SubbiahPandi, A.'
'Srikanth, C.'
'Kalainathan, S.'

_publ_section_title
;
 4-(3-Ethoxy-4-hydroxystyryl)-1-methylpyridinium tosylate monohydrate
;
_journal_coeditor_code LX2079
_journal_issue 1
_journal_name_full 'Acta Crystallographica Section E'
_journal_page_first o71
_journal_paper_doi 10.1107/S1600536808041007
_journal_volume 65
_journal_year 2009
_chemical_formula_iupac 'C16 H18 N O2 +, C7 H7 O3 S -, H2 O'
_chemical_formula_moiety 'C16 H18 N O2 +, C7 H7 O3 S -, H2 O'
_chemical_formula_sum 'C23 H27 N O6 S'
_chemical_formula_weight 445.52
_chemical_name_systematic
;
4-(3-Ethoxy-4-hydroxystyryl)-1-methylpyridinium tosylate monohydrate
;
_space_group_IT_number 14
_symmetry_cell_setting monoclinic
_symmetry_space_group_name_Hall '-P 2yn'
_symmetry_space_group_name_H-M 'P 1 21/n 1'
_atom_sites_solution_hydrogens difmap
_atom_sites_solution_primary direct
_atom_sites_solution_secondary difmap
_audit_creation_method SHELXL-97
_cell_angle_alpha 90.00
_cell_angle_beta 104.059(2)
_cell_angle_gamma 90.00
_cell_formula_units_Z 4
_cell_length_a 13.7700(4)
_cell_length_b 9.7125(2)
_cell_length_c 17.3394(5)
_cell_measurement_reflns_used 5318
_cell_measurement_temperature 293(2)
_cell_measurement_theta_max 27.79
_cell_measurement_theta_min 2.17
_cell_volume 2249.53(10)
_computing_cell_refinement 'APEX2 and SAINT (Bruker, 2004)'
_computing_data_collection 'APEX2 (Bruker, 2004)'
_computing_data_reduction 'SAINT and XPREP (Bruker, 2004)'
_computing_molecular_graphics 'ORTEP-3 (Farrugia, 1997)'
_computing_publication_material 'SHELXL97 (Sheldrick, 2008) and PLATON (Spek, 2003)'
_computing_structure_refinement 'SHELXL97 (Sheldrick, 2008)'
_computing_structure_solution 'SHELXS97 (Sheldrick, 2008)'
_diffrn_ambient_temperature 293(2)
_diffrn_detector_area_resol_mean 10
_diffrn_measured_fraction_theta_full 0.998
_diffrn_measured_fraction_theta_max 0.998
_diffrn_measurement_device_type 'Bruker APEXII CCD area-detector'
_diffrn_measurement_method \w
_diffrn_radiation_monochromator graphite
_diffrn_radiation_source 'fine-focus sealed tube'
_diffrn_radiation_type MoK\a
_diffrn_radiation_wavelength 0.71073
_diffrn_reflns_av_R_equivalents 0.0341
_diffrn_reflns_av_sigmaI/netI 0.0197
_diffrn_reflns_limit_h_max 18
_diffrn_reflns_limit_h_min -18
_diffrn_reflns_limit_k_max 12
_diffrn_reflns_limit_k_min -12
_diffrn_reflns_limit_l_max 22
_diffrn_reflns_limit_l_min -22
_diffrn_reflns_number 48719
_diffrn_reflns_theta_full 27.79
_diffrn_reflns_theta_max 27.79
_diffrn_reflns_theta_min 2.17
_exptl_absorpt_coefficient_mu 0.183
_exptl_absorpt_correction_T_max 0.975
_exptl_absorpt_correction_T_min 0.961
_exptl_absorpt_correction_type multi-scan
_exptl_absorpt_process_details '(SADABS; Sheldrick, 1996)'
_exptl_crystal_colour Orange
_exptl_crystal_density_diffrn 1.315
_exptl_crystal_density_method 'not measured'
_exptl_crystal_description Block
_exptl_crystal_F_000 944
_exptl_crystal_size_max 0.25
_exptl_crystal_size_mid 0.17
_exptl_crystal_size_min 0.16
_refine_diff_density_max 0.717
_refine_diff_density_min -0.304
_refine_ls_extinction_method none
_refine_ls_goodness_of_fit_ref 1.028
_refine_ls_hydrogen_treatment mixed
_refine_ls_matrix_type full
_refine_ls_number_parameters 290
_refine_ls_number_reflns 5310
_refine_ls_number_restraints 3
_refine_ls_restrained_S_all 1.028
_refine_ls_R_factor_all 0.0856
_refine_ls_R_factor_gt 0.0574
_refine_ls_shift/su_max_lt 0.001
_refine_ls_shift/su_mean 0.000
_refine_ls_structure_factor_coef Fsqd
_refine_ls_weighting_details 'calc w=1/[\s^2^(Fo^2^)+(0.0893P)^2^+1.1253P] where P=(Fo^2^+2Fc^2^)/3'
_refine_ls_weighting_scheme calc
_refine_ls_wR_factor_gt 0.1597
_refine_ls_wR_factor_ref 0.1870
_reflns_number_gt 3610
_reflns_number_total 5310
_reflns_threshold_expression I>2\s(I)
_cod_data_source_file lx2079.cif
_cod_data_source_block I
_cod_depositor_comments
;
The following automatic conversions were performed:
'_exptl_absorpt_correction_type' value 'Multi-scan' changed to
'multi-scan' according to
'/home/saulius/struct/CIF-dictionaries/cif_core.dic' dictionary named
'cif_core.dic' version 2.4.1 from 2010-06-29.

Automatic conversion script
Id: cif_fix_enum 1527 2010-12-29 10:47:43Z saulius 

The following automatic conversions were performed:

'_exptl_absorpt_correction_type' value 'Multi-scan' changed to
'multi-scan' according to
/home/saulius/struct/CIF-dictionaries/cif_core.dic dictionary named
'cif_core.dic' version 2.4.1 from 2010-06-29.

Automatic conversion script
Id: cif_fix_values 1715 2011-07-08 13:25:40Z adriana 
;
_cod_original_sg_symbol_H-M 'P 21/n'
_cod_database_code 2220582
_cod_database_fobs_code 2220582

loop_
_symmetry_equiv_pos_as_xyz
'x, y, z'
'-x+1/2, y+1/2, -z+1/2'
'-x, -y, -z'
'x-1/2, -y-1/2, z-1/2'

loop_
_atom_site_type_symbol
_atom_site_label
_atom_site_fract_x
_atom_site_fract_y
_atom_site_fract_z
_atom_site_U_iso_or_equiv
_atom_site_adp_type
_atom_site_calc_flag
_atom_site_refinement_flags
_atom_site_occupancy
_atom_site_disorder_assembly
_atom_site_disorder_group
S S 0.72581(5) 0.48936(6) 0.59449(4) 0.0646(2) Uani d . 1 . .
O O1 0.92457(12) 0.27591(17) 0.20090(10) 0.0589(4) Uani d . 1 . .
H H1O 0.9248 0.2213 0.1649 0.088 Uiso calc R 1 . .
O O2 0.91242(13) 0.42417(17) 0.32358(10) 0.0604(4) Uani d . 1 . .
O O3 0.62950(16) 0.5133(2) 0.61455(17) 0.0998(8) Uani d . 1 . .
O O4 0.78329(17) 0.3912(2) 0.64784(16) 0.0958(8) Uani d . 1 . .
O O5 0.7116(2) 0.4619(2) 0.51204(15) 0.1024(8) Uani d . 1 . .
O O6 0.44858(19) 0.3921(3) 0.58789(15) 0.0855(6) Uani d D 1 . .
H H6OA 0.399(2) 0.427(3) 0.5530(19) 0.16(2) Uiso d D 1 . .
H H6OB 0.4608(18) 0.4682(16) 0.6128(13) 0.050(7) Uiso d D 1 . .
N N 0.55785(13) -0.0896(2) 0.63677(11) 0.0514(5) Uani d . 1 . .
C C1 0.56915(16) -0.1585(2) 0.57240(14) 0.0515(5) Uani d . 1 . .
H H1 0.5445 -0.2477 0.5633 0.062 Uiso calc R 1 . .
C C2 0.61625(16) -0.0993(2) 0.52038(13) 0.0484(5) Uani d . 1 . .
H H2 0.6230 -0.1481 0.4758 0.058 Uiso calc R 1 . .
C C3 0.65447(15) 0.0336(2) 0.53320(13) 0.0477(5) Uani d . 1 . .
C C4 0.64007(18) 0.1008(2) 0.60023(15) 0.0565(6) Uani d . 1 . .
H H4 0.6637 0.1902 0.6110 0.068 Uiso calc R 1 . .
C C5 0.59222(18) 0.0384(3) 0.65010(15) 0.0571(6) Uani d . 1 . .
H H5 0.5832 0.0856 0.6945 0.069 Uiso calc R 1 . .
C C6 0.5107(2) -0.1567(4) 0.69445(17) 0.0814(9) Uani d . 1 . .
H H6A 0.5615 -0.1870 0.7395 0.122 Uiso calc R 1 . .
H H6B 0.4723 -0.2345 0.6699 0.122 Uiso calc R 1 . .
H H6C 0.4673 -0.0924 0.7116 0.122 Uiso calc R 1 . .
C C7 0.70733(17) 0.1044(2) 0.48149(14) 0.0547(6) Uani d . 1 . .
H H7 0.7258 0.1957 0.4928 0.066 Uiso calc R 1 . .
C C8 0.73041(18) 0.0465(3) 0.41971(15) 0.0578(6) Uani d . 1 . .
H H8 0.7107 -0.0447 0.4098 0.069 Uiso calc R 1 . .
C C9 0.78346(17) 0.1085(3) 0.36470(14) 0.0545(6) Uani d . 1 . .
C C10 0.79432(19) 0.0317(3) 0.30061(16) 0.0616(6) Uani d . 1 . .
H H10 0.7700 -0.0580 0.2944 0.074 Uiso calc R 1 . .
C C11 0.84097(18) 0.0864(3) 0.24558(15) 0.0581(6) Uani d . 1 . .
H H11 0.8466 0.0335 0.2022 0.070 Uiso calc R 1 . .
C C12 0.87921(16) 0.2176(2) 0.25382(13) 0.0486(5) Uani d . 1 . .
C C13 0.87119(17) 0.2968(2) 0.31965(13) 0.0503(5) Uani d . 1 . .
C C14 0.82272(17) 0.2423(3) 0.37394(13) 0.0541(5) Uani d . 1 . .
H H14 0.8161 0.2952 0.4171 0.065 Uiso calc R 1 . .
C C15 0.9068(2) 0.5061(3) 0.39048(17) 0.0719(8) Uani d . 1 . .
H H15A 0.9420 0.4613 0.4393 0.086 Uiso calc R 1 . .
H H15B 0.8376 0.5191 0.3922 0.086 Uiso calc R 1 . .
C C16 0.9543(3) 0.6418(4) 0.3816(2) 0.1043(13) Uani d . 1 . .
H H16A 0.9518 0.6998 0.4259 0.156 Uiso calc R 1 . .
H H16B 0.9189 0.6851 0.3332 0.156 Uiso calc R 1 . .
H H16C 1.0228 0.6276 0.3801 0.156 Uiso calc R 1 . .
C C17 0.78797(16) 0.6487(2) 0.61343(14) 0.0476(5) Uani d . 1 . .
C C18 0.8387(2) 0.7012(3) 0.56113(17) 0.0652(7) Uani d . 1 . .
H H18 0.8428 0.6513 0.5163 0.078 Uiso calc R 1 . .
C C19 0.8839(2) 0.8288(3) 0.5755(2) 0.0784(9) Uani d . 1 . .
H H19 0.9184 0.8637 0.5398 0.094 Uiso calc R 1 . .
C C20 0.8792(2) 0.9043(3) 0.6399(2) 0.0763(9) Uani d . 1 . .
C C21 0.8292(2) 0.8499(3) 0.69306(18) 0.0749(9) Uani d . 1 . .
H H21 0.8265 0.8996 0.7383 0.090 Uiso calc R 1 . .
C C22 0.78351(19) 0.7234(3) 0.67996(14) 0.0592(6) Uani d . 1 . .
H H22 0.7496 0.6884 0.7160 0.071 Uiso calc R 1 . .
C C23 0.9251(3) 1.0473(3) 0.6528(3) 0.133(2) Uani d . 1 . .
H H23A 0.9759 1.0560 0.6237 0.200 Uiso calc R 1 . .
H H23B 0.9543 1.0611 0.7084 0.200 Uiso calc R 1 . .
H H23C 0.8740 1.1151 0.6343 0.200 Uiso calc R 1 . .

loop_
_atom_site_aniso_label
_atom_site_aniso_U_11
_atom_site_aniso_U_22
_atom_site_aniso_U_33
_atom_site_aniso_U_12
_atom_site_aniso_U_13
_atom_site_aniso_U_23
S 0.0666(4) 0.0422(3) 0.0802(5) -0.0071(3) 0.0084(3) 0.0070(3)
O1 0.0698(10) 0.0593(9) 0.0532(9) -0.0040(8) 0.0257(8) -0.0002(7)
O2 0.0762(11) 0.0561(9) 0.0528(9) -0.0154(8) 0.0230(8) -0.0076(7)
O3 0.0602(12) 0.0806(14) 0.156(2) -0.0146(10) 0.0220(13) 0.0169(14)
O4 0.0885(14) 0.0532(11) 0.133(2) 0.0007(10) 0.0020(13) 0.0301(12)
O5 0.140(2) 0.0646(12) 0.0956(17) -0.0186(13) 0.0156(15) -0.0220(12)
O6 0.0890(16) 0.0924(16) 0.0747(14) -0.0218(13) 0.0189(12) 0.0171(13)
N 0.0447(10) 0.0609(11) 0.0485(11) 0.0068(8) 0.0112(8) 0.0105(9)
C1 0.0492(12) 0.0417(10) 0.0614(14) 0.0022(9) 0.0090(10) 0.0038(10)
C2 0.0493(11) 0.0485(11) 0.0476(12) 0.0041(9) 0.0124(9) -0.0017(9)
C3 0.0425(11) 0.0489(11) 0.0498(12) 0.0038(9) 0.0074(9) 0.0055(9)
C4 0.0575(13) 0.0452(11) 0.0642(15) 0.0007(10) 0.0101(11) -0.0056(10)
C5 0.0561(13) 0.0622(14) 0.0523(13) 0.0067(11) 0.0121(11) -0.0102(11)
C6 0.0753(18) 0.109(2) 0.0651(18) 0.0012(17) 0.0274(14) 0.0299(16)
C7 0.0548(13) 0.0484(11) 0.0597(14) -0.0057(10) 0.0116(11) 0.0003(10)
C8 0.0580(14) 0.0521(12) 0.0621(15) -0.0083(10) 0.0120(11) -0.0001(11)
C9 0.0495(12) 0.0610(13) 0.0528(13) -0.0070(10) 0.0125(10) 0.0046(10)
C10 0.0634(15) 0.0551(13) 0.0673(16) -0.0108(11) 0.0179(12) -0.0025(11)
C11 0.0614(14) 0.0585(13) 0.0563(14) -0.0046(11) 0.0181(11) -0.0078(11)
C12 0.0448(11) 0.0556(12) 0.0451(12) 0.0015(9) 0.0105(9) 0.0028(9)
C13 0.0499(12) 0.0525(12) 0.0463(12) -0.0036(9) 0.0072(9) -0.0002(9)
C14 0.0550(13) 0.0624(13) 0.0453(12) -0.0024(10) 0.0131(10) -0.0032(10)
C15 0.094(2) 0.0704(16) 0.0586(15) -0.0280(14) 0.0324(14) -0.0164(12)
C16 0.163(3) 0.077(2) 0.098(2) -0.052(2) 0.079(2) -0.0346(18)
C17 0.0463(11) 0.0381(10) 0.0570(13) 0.0030(8) 0.0101(9) 0.0011(9)
C18 0.0755(16) 0.0488(12) 0.0830(18) -0.0006(11) 0.0420(14) -0.0084(12)
C19 0.0653(16) 0.0535(14) 0.127(3) -0.0044(12) 0.0430(17) 0.0067(16)
C20 0.0515(14) 0.0437(12) 0.119(3) 0.0022(11) -0.0074(15) -0.0091(15)
C21 0.0733(17) 0.0632(15) 0.0715(18) 0.0183(14) -0.0146(14) -0.0236(14)
C22 0.0603(14) 0.0656(14) 0.0489(13) 0.0136(11) 0.0076(11) 0.0035(11)
C23 0.083(2) 0.0527(17) 0.234(6) -0.0123(16) -0.021(3) -0.023(3)

loop_
_atom_type_symbol
_atom_type_description
_atom_type_scat_dispersion_real
_atom_type_scat_dispersion_imag
_atom_type_scat_source
C C 0.0033 0.0016 'International Tables Vol C Tables 4.2.6.8 and 6.1.1.4'
H H 0.0000 0.0000 'International Tables Vol C Tables 4.2.6.8 and 6.1.1.4'
N N 0.0061 0.0033 'International Tables Vol C Tables 4.2.6.8 and 6.1.1.4'
O O 0.0106 0.0060 'International Tables Vol C Tables 4.2.6.8 and 6.1.1.4'
S S 0.1246 0.1234 'International Tables Vol C Tables 4.2.6.8 and 6.1.1.4'

loop_
_geom_angle_atom_site_label_1
_geom_angle_atom_site_label_2
_geom_angle_atom_site_label_3
_geom_angle_site_symmetry_1
_geom_angle_site_symmetry_3
_geom_angle
_geom_angle_publ_flag
O5 S O4 . . 116.5(2) ?
O5 S O3 . . 110.9(2) ?
O4 S O3 . . 110.04(15) ?
O5 S C17 . . 107.10(10) ?
O4 S C17 . . 107.40(10) ?
O3 S C17 . . 104.10(10) ?
C12 O1 H1O . . 109.5 ?
C13 O2 C15 . . 116.5(2) ?
H6OA O6 H6OB . . 92.0(10) ?
C5 N C1 . . 120.1(2) ?
C5 N C6 . . 119.6(2) ?
C1 N C6 . . 120.2(2) ?
N C1 C2 . . 120.7(2) ?
N C1 H1 . . 119.6 ?
C2 C1 H1 . . 119.6 ?
C1 C2 C3 . . 120.6(2) ?
C1 C2 H2 . . 119.7 ?
C3 C2 H2 . . 119.7 ?
C4 C3 C2 . . 116.4(2) ?
C4 C3 C7 . . 119.2(2) ?
C2 C3 C7 . . 124.5(2) ?
C5 C4 C3 . . 121.0(2) ?
C5 C4 H4 . . 119.5 ?
C3 C4 H4 . . 119.5 ?
N C5 C4 . . 121.1(2) ?
N C5 H5 . . 119.5 ?
C4 C5 H5 . . 119.5 ?
N C6 H6A . . 109.5 ?
N C6 H6B . . 109.5 ?
H6A C6 H6B . . 109.5 ?
N C6 H6C . . 109.5 ?
H6A C6 H6C . . 109.5 ?
H6B C6 H6C . . 109.5 ?
C8 C7 C3 . . 123.7(2) ?
C8 C7 H7 . . 118.2 ?
C3 C7 H7 . . 118.2 ?
C7 C8 C9 . . 127.7(2) ?
C7 C8 H8 . . 116.1 ?
C9 C8 H8 . . 116.1 ?
C10 C9 C14 . . 118.7(2) ?
C10 C9 C8 . . 118.1(2) ?
C14 C9 C8 . . 123.1(2) ?
C9 C10 C11 . . 120.6(2) ?
C9 C10 H10 . . 119.7 ?
C11 C10 H10 . . 119.7 ?
C12 C11 C10 . . 121.1(2) ?
C12 C11 H11 . . 119.4 ?
C10 C11 H11 . . 119.4 ?
O1 C12 C11 . . 123.1(2) ?
O1 C12 C13 . . 117.6(2) ?
C11 C12 C13 . . 119.3(2) ?
O2 C13 C14 . . 125.4(2) ?
O2 C13 C12 . . 115.2(2) ?
C14 C13 C12 . . 119.3(2) ?
C13 C14 C9 . . 120.9(2) ?
C13 C14 H14 . . 119.6 ?
C9 C14 H14 . . 119.6 ?
O2 C15 C16 . . 107.3(2) ?
O2 C15 H15A . . 110.3 ?
C16 C15 H15A . . 110.3 ?
O2 C15 H15B . . 110.3 ?
C16 C15 H15B . . 110.3 ?
H15A C15 H15B . . 108.5 ?
C15 C16 H16A . . 109.5 ?
C15 C16 H16B . . 109.5 ?
H16A C16 H16B . . 109.5 ?
C15 C16 H16C . . 109.5 ?
H16A C16 H16C . . 109.5 ?
H16B C16 H16C . . 109.5 ?
C18 C17 C22 . . 119.4(2) ?
C18 C17 S . . 120.46(18) ?
C22 C17 S . . 120.07(19) ?
C17 C18 C19 . . 119.6(3) ?
C17 C18 H18 . . 120.2 ?
C19 C18 H18 . . 120.2 ?
C20 C19 C18 . . 121.8(3) ?
C20 C19 H19 . . 119.1 ?
C18 C19 H19 . . 119.1 ?
C19 C20 C21 . . 118.3(2) ?
C19 C20 C23 . . 121.1(4) ?
C21 C20 C23 . . 120.6(3) ?
C22 C21 C20 . . 121.0(3) ?
C22 C21 H21 . . 119.5 ?
C20 C21 H21 . . 119.5 ?
C21 C22 C17 . . 119.9(3) ?
C21 C22 H22 . . 120.1 ?
C17 C22 H22 . . 120.1 ?
C20 C23 H23A . . 109.5 ?
C20 C23 H23B . . 109.5 ?
H23A C23 H23B . . 109.5 ?
C20 C23 H23C . . 109.5 ?
H23A C23 H23C . . 109.5 ?
H23B C23 H23C . . 109.5 ?

loop_
_geom_bond_atom_site_label_1
_geom_bond_atom_site_label_2
_geom_bond_site_symmetry_2
_geom_bond_distance
_geom_bond_publ_flag
S O5 . 1.420(3) ?
S O4 . 1.427(2) ?
S O3 . 1.469(2) ?
S C17 . 1.760(2) ?
O1 C12 . 1.353(3) ?
O1 H1O . 0.8200 ?
O2 C13 . 1.356(3) ?
O2 C15 . 1.424(3) ?
O6 H6OA . 0.86(3) ?
O6 H6OB . 0.850(10) ?
N C5 . 1.330(3) ?
N C1 . 1.342(3) ?
N C6 . 1.471(3) ?
C1 C2 . 1.360(3) ?
C1 H1 . 0.9300 ?
C2 C3 . 1.391(3) ?
C2 H2 . 0.9300 ?
C3 C4 . 1.389(3) ?
C3 C7 . 1.457(3) ?
C4 C5 . 1.351(4) ?
C4 H4 . 0.9300 ?
C5 H5 . 0.9300 ?
C6 H6A . 0.9600 ?
C6 H6B . 0.9600 ?
C6 H6C . 0.9600 ?
C7 C8 . 1.315(3) ?
C7 H7 . 0.9300 ?
C8 C9 . 1.465(3) ?
C8 H8 . 0.9300 ?
C9 C10 . 1.377(4) ?
C9 C14 . 1.401(3) ?
C10 C11 . 1.380(3) ?
C10 H10 . 0.9300 ?
C11 C12 . 1.373(3) ?
C11 H11 . 0.9300 ?
C12 C13 . 1.403(3) ?
C13 C14 . 1.385(3) ?
C14 H14 . 0.9300 ?
C15 C16 . 1.496(4) ?
C15 H15A . 0.9700 ?
C15 H15B . 0.9700 ?
C16 H16A . 0.9600 ?
C16 H16B . 0.9600 ?
C16 H16C . 0.9600 ?
C17 C18 . 1.371(3) ?
C17 C22 . 1.377(3) ?
C18 C19 . 1.382(4) ?
C18 H18 . 0.9300 ?
C19 C20 . 1.351(5) ?
C19 H19 . 0.9300 ?
C20 C21 . 1.383(5) ?
C20 C23 . 1.519(4) ?
C21 C22 . 1.373(4) ?
C21 H21 . 0.9300 ?
C22 H22 . 0.9300 ?
C23 H23A . 0.9600 ?
C23 H23B . 0.9600 ?
C23 H23C . 0.9600 ?

loop_
_geom_hbond_atom_site_label_D
_geom_hbond_atom_site_label_H
_geom_hbond_atom_site_label_A
_geom_hbond_site_symmetry_A
_geom_hbond_distance_DH
_geom_hbond_distance_HA
_geom_hbond_distance_DA
_geom_hbond_angle_DHA
O1 H1O O6 4_665 0.82 1.82 2.632(3) 169.9
O6 H6OB O3 . 0.850(10) 2.36(2) 2.692(3) 103.9(19)
O6 H6OA O5 3_666 0.86(3) 1.98(3) 2.832(4) 169(3)
C4 H4 O4 . 0.93 2.53 3.426(3) 160.8
C5 H5 O1 4_566 0.93 2.59 3.217(3) 125.2

loop_
_geom_torsion_atom_site_label_1
_geom_torsion_atom_site_label_2
_geom_torsion_atom_site_label_3
_geom_torsion_atom_site_label_4
_geom_torsion_site_symmetry_1
_geom_torsion_site_symmetry_2
_geom_torsion_site_symmetry_3
_geom_torsion_site_symmetry_4
_geom_torsion
_geom_torsion_publ_flag
C5 N C1 C2 . . . . 0.5(3) ?
C6 N C1 C2 . . . . -177.3(2) ?
N C1 C2 C3 . . . . 0.5(3) ?
C1 C2 C3 C4 . . . . -1.1(3) ?
C1 C2 C3 C7 . . . . 179.0(2) ?
C2 C3 C4 C5 . . . . 0.6(3) ?
C7 C3 C4 C5 . . . . -179.4(2) ?
C1 N C5 C4 . . . . -0.9(3) ?
C6 N C5 C4 . . . . 176.9(2) ?
C3 C4 C5 N . . . . 0.3(4) ?
C4 C3 C7 C8 . . . . 175.4(2) ?
C2 C3 C7 C8 . . . . -4.7(4) ?
C3 C7 C8 C9 . . . . -179.7(2) ?
C7 C8 C9 C10 . . . . -175.9(2) ?
C7 C8 C9 C14 . . . . 3.5(4) ?
C14 C9 C10 C11 . . . . -1.4(4) ?
C8 C9 C10 C11 . . . . 178.0(2) ?
C9 C10 C11 C12 . . . . 1.1(4) ?
C10 C11 C12 O1 . . . . -179.3(2) ?
C10 C11 C12 C13 . . . . 0.4(4) ?
C15 O2 C13 C14 . . . . 1.6(4) ?
C15 O2 C13 C12 . . . . -179.0(2) ?
O1 C12 C13 O2 . . . . -1.3(3) ?
C11 C12 C13 O2 . . . . 179.0(2) ?
O1 C12 C13 C14 . . . . 178.16(19) ?
C11 C12 C13 C14 . . . . -1.6(3) ?
O2 C13 C14 C9 . . . . -179.4(2) ?
C12 C13 C14 C9 . . . . 1.2(3) ?
C10 C9 C14 C13 . . . . 0.3(4) ?
C8 C9 C14 C13 . . . . -179.2(2) ?
C13 O2 C15 C16 . . . . -178.7(3) ?
O5 S C17 C18 . . . . -19.3(2) ?
O4 S C17 C18 . . . . 106.6(2) ?
O3 S C17 C18 . . . . -136.8(2) ?
O5 S C17 C22 . . . . 158.9(2) ?
O4 S C17 C22 . . . . -75.3(2) ?
O3 S C17 C22 . . . . 41.4(2) ?
C22 C17 C18 C19 . . . . -0.6(4) ?
S C17 C18 C19 . . . . 177.6(2) ?
C17 C18 C19 C20 . . . . -0.2(4) ?
C18 C19 C20 C21 . . . . 1.2(4) ?
C18 C19 C20 C23 . . . . -177.1(3) ?
C19 C20 C21 C22 . . . . -1.3(4) ?
C23 C20 C21 C22 . . . . 176.9(3) ?
C20 C21 C22 C17 . . . . 0.6(4) ?
C18 C17 C22 C21 . . . . 0.4(4) ?
S C17 C22 C21 . . . . -177.75(18) ?

loop_
_cod_related_entry_id
_cod_related_entry_database
_cod_related_entry_code
1 ChemSpider 30655692
